data_2243530
loop_
_publ_author_name
'Cordero Gim\'enez, Keysha T.'
'Soto D\'iaz, Victoria Y.'
'Gonz\'alez Espiet, Jean C.'
'Lev\'in Flores, Alexis'
'Bas Concepci\'on, Jesbaniris'
'Rivera Cruz, Kevin E.'
'Rodr\'iguez Ayala, Dara L.'
'Pi\~nero Cruz, Dalice M.'

_publ_section_title
;
 Crystal structure, Hirshfeld surface analysis and spectroscopic
 characterization of the di-enol tautomeric form of the compound
 3,3'-[(2-sulfanylidene-1,3-dithiole-4,5-diyl)bis(sulfanediyl)]bis(pentane-2,4-dione)
;
_journal_coeditor_code DX2025
_journal_issue 9
_journal_name_full 'Acta Crystallographica Section E'
_journal_page_first 1427
_journal_page_last 1432
_journal_paper_doi 10.1107/S2056989020010695
_journal_volume 76
_journal_year 2020
_chemical_formula_iupac 'C13 H14 O4 S5'
_chemical_formula_moiety 'C13 H14 O4 S5'
_chemical_formula_sum 'C13 H14 O4 S5'
_chemical_formula_weight 394.54
_chemical_name_systematic
(3<i>E</i>,3'<i>E</i>)-3,3'-[(2-Sulfanylidene-1,3-dithiole-4,5-diyl)bis(sulfanediyl)]bis(4-hydroxypent-3-en-2-one)
_space_group_crystal_system triclinic
_space_group_IT_number 2
_space_group_name_Hall '-P 1'
_space_group_name_H-M_alt 'P -1'
_atom_sites_solution_hydrogens mixed
_atom_sites_solution_primary dual
_atom_sites_solution_secondary difmap
_audit_creation_method
;
Olex2 1.2
(compiled May 18 2018 14:05:52 for OlexSys, GUI svn.r5506)
;
_cell_angle_alpha 84.3190(10)
_cell_angle_beta 83.5740(10)
_cell_angle_gamma 69.1510(10)
_cell_formula_units_Z 2
_cell_length_a 7.18430(10)
_cell_length_b 9.91980(10)
_cell_length_c 12.5230(2)
_cell_measurement_reflns_used 38605
_cell_measurement_temperature 100(2)
_cell_measurement_theta_max 68.8680
_cell_measurement_theta_min 3.5510
_cell_volume 827.11(2)
_computing_cell_refinement
;
CrysAlisPro (Rigaku OD, 2015)
;
_computing_data_collection
;
CrysAlisPro (Rigaku OD, 2015)
;
_computing_data_reduction
;
CrysAlisPro (Rigaku OD, 2015)
;
_computing_molecular_graphics
;
<i>OLEX2</i> (Dolomanov <i>et al.</i>,  2009)
;
_computing_publication_material
;
<i>OLEX2</i> (Dolomanov <i>et al.</i>,  2009)
;
_computing_structure_refinement
;
ShelXL (Sheldrick, 2015b)
;
_computing_structure_solution
;
<i>SHELXT2014/5</i> (Sheldrick, 2015a)
;
_diffrn_ambient_temperature 100.00(10)
_diffrn_measured_fraction_theta_full 1.000
_diffrn_measured_fraction_theta_max 0.995
_diffrn_measurement_device_type 'Rigaku SuperNova HyPix3000'
_diffrn_measurement_method '\w scans'
_diffrn_radiation_type CuK\a
_diffrn_radiation_wavelength 1.54184
_diffrn_reflns_av_R_equivalents 0.0477
_diffrn_reflns_av_unetI/netI 0.0169
_diffrn_reflns_limit_h_max 8
_diffrn_reflns_limit_h_min -8
_diffrn_reflns_limit_k_max 12
_diffrn_reflns_limit_k_min -12
_diffrn_reflns_limit_l_max 15
_diffrn_reflns_limit_l_min -15
_diffrn_reflns_number 45972
_diffrn_reflns_theta_full 67.684
_diffrn_reflns_theta_max 69.096
_diffrn_reflns_theta_min 3.559
_diffrn_standards_decay_% 0
_diffrn_standards_interval_count 0
_diffrn_standards_interval_time 0
_diffrn_standards_number 0
_exptl_absorpt_coefficient_mu 6.588
_exptl_absorpt_correction_T_max 0.673
_exptl_absorpt_correction_T_min 0.208
_exptl_absorpt_correction_type multi-scan
_exptl_absorpt_process_details
;
(CrysAlisPro; Rigaku OD, 2015)
;
_exptl_crystal_colour 'light yellow'
_exptl_crystal_density_diffrn 1.584
_exptl_crystal_description block
_exptl_crystal_F_000 408
_exptl_crystal_size_max 0.3
_exptl_crystal_size_mid 0.28
_exptl_crystal_size_min 0.06
_refine_diff_density_max 0.369
_refine_diff_density_min -0.311
_refine_ls_extinction_coef 0.0023(3)
_refine_ls_extinction_expression Fc^*^=kFc[1+0.001xFc^2^\l^3^/sin(2\q)]^-1/4^
_refine_ls_extinction_method
;
SHELXL-2016/6 (Sheldrick 2015b)
;
_refine_ls_goodness_of_fit_ref 1.048
_refine_ls_hydrogen_treatment constr
_refine_ls_matrix_type full
_refine_ls_number_parameters 206
_refine_ls_number_reflns 3072
_refine_ls_number_restraints 0
_refine_ls_restrained_S_all 1.048
_refine_ls_R_factor_all 0.0268
_refine_ls_R_factor_gt 0.0265
_refine_ls_shift/su_max 0.001
_refine_ls_shift/su_mean 0.000
_refine_ls_structure_factor_coef Fsqd
_refine_ls_weighting_details 'w=1/[\s^2^(Fo^2^)+(0.0432P)^2^+0.5496P] where P=(Fo^2^+2Fc^2^)/3'
_refine_ls_weighting_scheme calc
_refine_ls_wR_factor_gt 0.0722
_refine_ls_wR_factor_ref 0.0725
_reflns_number_gt 3034
_reflns_number_total 3086
_reflns_threshold_expression 'I > 2\s(I)'
_cod_data_source_file dx2025sup1.cif
_cod_data_source_block I
_cod_database_code 2243530
_shelx_space_group_comment
;
The symmetry employed for this shelxl refinement is uniquely defined
by the following loop, which should always be used as a source of
symmetry information in preference to the above space-group names.
They are only intended as comments.
;
_shelx_estimated_absorpt_t_min 0.243
_shelx_estimated_absorpt_t_max 0.693

loop_
_space_group_symop_operation_xyz
'x, y, z'
'-x, -y, -z'

loop_
_atom_site_type_symbol
_atom_site_label
_atom_site_fract_x
_atom_site_fract_y
_atom_site_fract_z
_atom_site_U_iso_or_equiv
_atom_site_adp_type
_atom_site_calc_flag
_atom_site_occupancy
_atom_site_disorder_assembly
_atom_site_disorder_group
S S1 0.23650(6) 0.66587(4) 0.42463(3) 0.01782(12) Uani d 1 . .
S S2 0.27692(6) 0.63562(4) 0.65943(3) 0.01461(11) Uani d 1 . .
S S3 0.31242(6) 0.48313(4) 0.88104(3) 0.01525(12) Uani d 1 . .
S S4 0.24878(6) 0.21427(4) 0.76744(3) 0.01430(11) Uani d 1 . .
S S5 0.22936(6) 0.40181(4) 0.55835(3) 0.01485(11) Uani d 1 . .
O O1 0.58163(18) 0.77059(13) 0.86405(10) 0.0219(3) Uani d 1 . .
O O2 0.22982(18) 0.89341(12) 0.91407(10) 0.0208(3) Uani d 1 . .
H H2 0.348293 0.879765 0.896703 0.031 Uiso calc 1 . .
O O3 0.79489(17) -0.06088(12) 0.69638(10) 0.0204(3) Uani d 1 . .
O O4 0.56236(18) -0.12438(12) 0.60106(10) 0.0212(3) Uani d 1 . .
H H4 0.667516 -0.126626 0.622140 0.032 Uiso calc 1 . .
C C1 0.2480(2) 0.57110(16) 0.54050(13) 0.0137(3) Uani d 1 . .
C C2 0.2827(2) 0.48345(16) 0.74276(13) 0.0129(3) Uani d 1 . .
C C3 0.2616(2) 0.37325(16) 0.69608(13) 0.0129(3) Uani d 1 . .
C C4 0.7301(3) 0.5227(2) 0.83018(15) 0.0232(4) Uani d 1 . .
H H4A 0.728193 0.505999 0.756173 0.035 Uiso calc 1 . .
H H4B 0.725804 0.439335 0.874947 0.035 Uiso calc 1 . .
H H4C 0.850316 0.540141 0.839425 0.035 Uiso calc 1 . .
C C5 0.5532(3) 0.65102(18) 0.86127(13) 0.0175(3) Uani d 1 . .
C C6 0.3570(2) 0.64631(17) 0.88533(13) 0.0146(3) Uani d 1 . .
C C7 0.1978(2) 0.77374(18) 0.91381(13) 0.0163(3) Uani d 1 . .
C C8 -0.0110(3) 0.78032(18) 0.94305(15) 0.0206(4) Uani d 1 . .
H H8A -0.080210 0.861593 0.985597 0.031 Uiso calc 1 . .
H H8B -0.010564 0.692988 0.983764 0.031 Uiso calc 1 . .
H H8C -0.077272 0.790640 0.878697 0.031 Uiso calc 1 . .
C C9 0.6980(3) 0.13033(18) 0.81362(15) 0.0213(4) Uani d 1 . .
H H9A 0.632959 0.118292 0.883274 0.032 Uiso calc 1 . .
H H9B 0.650861 0.230598 0.789056 0.032 Uiso calc 1 . .
H H9C 0.839859 0.097756 0.818419 0.032 Uiso calc 1 . .
C C10 0.6520(2) 0.04366(17) 0.73592(14) 0.0170(3) Uani d 1 . .
C C11 0.4523(2) 0.07528(16) 0.70716(13) 0.0148(3) Uani d 1 . .
C C12 0.4160(2) -0.01363(17) 0.63824(14) 0.0168(3) Uani d 1 . .
C C13 0.2157(3) 0.00525(18) 0.60412(15) 0.0203(4) Uani d 1 . .
H H13A 0.231343 -0.053312 0.544829 0.030 Uiso calc 1 . .
H H13B 0.148642 0.104954 0.582310 0.030 Uiso calc 1 . .
H H13C 0.137979 -0.023707 0.663218 0.030 Uiso calc 1 . .

loop_
_atom_site_aniso_label
_atom_site_aniso_U_11
_atom_site_aniso_U_22
_atom_site_aniso_U_33
_atom_site_aniso_U_12
_atom_site_aniso_U_13
_atom_site_aniso_U_23
S1 0.0235(2) 0.0160(2) 0.0145(2) -0.00766(16) -0.00267(16) 0.00069(15)
S2 0.0234(2) 0.00936(19) 0.0133(2) -0.00776(15) -0.00300(15) -0.00126(14)
S3 0.0252(2) 0.0117(2) 0.0117(2) -0.00935(15) -0.00231(15) -0.00187(14)
S4 0.0192(2) 0.00921(19) 0.0154(2) -0.00658(15) 0.00134(15) -0.00193(15)
S5 0.0223(2) 0.01119(19) 0.0137(2) -0.00800(15) -0.00379(15) -0.00224(14)
O1 0.0268(6) 0.0210(6) 0.0239(7) -0.0153(5) -0.0035(5) -0.0008(5)
O2 0.0266(6) 0.0135(6) 0.0254(7) -0.0100(5) -0.0020(5) -0.0051(5)
O3 0.0195(6) 0.0155(6) 0.0250(7) -0.0051(5) -0.0005(5) -0.0012(5)
O4 0.0227(6) 0.0145(6) 0.0259(7) -0.0046(5) -0.0007(5) -0.0076(5)
C1 0.0137(7) 0.0102(7) 0.0173(8) -0.0036(6) -0.0020(6) -0.0029(6)
C2 0.0153(7) 0.0113(7) 0.0120(8) -0.0046(6) -0.0007(6) -0.0013(6)
C3 0.0161(7) 0.0101(7) 0.0127(8) -0.0047(6) -0.0016(6) -0.0011(6)
C4 0.0216(8) 0.0263(9) 0.0233(9) -0.0089(7) -0.0015(7) -0.0072(7)
C5 0.0247(8) 0.0186(8) 0.0114(8) -0.0096(7) -0.0048(6) -0.0006(6)
C6 0.0223(8) 0.0128(7) 0.0119(8) -0.0093(6) -0.0030(6) -0.0022(6)
C7 0.0256(8) 0.0161(8) 0.0097(8) -0.0093(7) -0.0047(6) -0.0011(6)
C8 0.0224(8) 0.0163(8) 0.0227(9) -0.0061(7) -0.0001(7) -0.0041(7)
C9 0.0256(9) 0.0185(8) 0.0221(9) -0.0089(7) -0.0070(7) -0.0017(7)
C10 0.0237(8) 0.0110(7) 0.0166(8) -0.0076(6) -0.0004(6) 0.0027(6)
C11 0.0194(8) 0.0083(7) 0.0166(8) -0.0055(6) 0.0004(6) -0.0008(6)
C12 0.0236(8) 0.0105(7) 0.0170(8) -0.0079(6) 0.0013(6) 0.0004(6)
C13 0.0246(8) 0.0137(8) 0.0252(9) -0.0091(7) -0.0021(7) -0.0047(7)

loop_
_atom_type_symbol
_atom_type_description
_atom_type_scat_dispersion_real
_atom_type_scat_dispersion_imag
_atom_type_scat_source
C C 0.0181 0.0091 'International Tables Vol C Tables 4.2.6.8 and 6.1.1.4'
H H 0.0000 0.0000 'International Tables Vol C Tables 4.2.6.8 and 6.1.1.4'
O O 0.0492 0.0322 'International Tables Vol C Tables 4.2.6.8 and 6.1.1.4'
S S 0.3331 0.5567 'International Tables Vol C Tables 4.2.6.8 and 6.1.1.4'

loop_
_geom_angle_atom_site_label_1
_geom_angle_atom_site_label_2
_geom_angle_atom_site_label_3
_geom_angle_site_symmetry_1
_geom_angle_site_symmetry_3
_geom_angle
_geom_angle_publ_flag
C2 S2 C1 . . 97.02(7) ?
C6 S3 C2 . . 101.45(7) ?
C3 S4 C11 . . 103.72(7) ?
C1 S5 C3 . . 97.48(7) ?
C7 O2 H2 . . 109.5 ?
C12 O4 H4 . . 109.5 ?
S1 C1 S2 . . 122.31(9) ?
S1 C1 S5 . . 124.58(10) ?
S5 C1 S2 . . 113.10(9) ?
S2 C2 S3 . . 118.79(9) ?
C3 C2 S2 . . 116.65(13) ?
C3 C2 S3 . . 124.56(13) ?
S5 C3 S4 . . 120.39(9) ?
C2 C3 S4 . . 123.78(13) ?
C2 C3 S5 . . 115.69(12) ?
H4A C4 H4B . . 109.5 ?
H4A C4 H4C . . 109.5 ?
H4B C4 H4C . . 109.5 ?
C5 C4 H4A . . 109.5 ?
C5 C4 H4B . . 109.5 ?
C5 C4 H4C . . 109.5 ?
O1 C5 C4 . . 117.29(15) ?
O1 C5 C6 . . 119.46(15) ?
C6 C5 C4 . . 123.24(15) ?
C5 C6 S3 . . 120.55(12) ?
C7 C6 S3 . . 120.13(12) ?
C7 C6 C5 . . 119.32(14) ?
O2 C7 C6 . . 119.97(15) ?
O2 C7 C8 . . 116.18(15) ?
C6 C7 C8 . . 123.84(15) ?
C7 C8 H8A . . 109.5 ?
C7 C8 H8B . . 109.5 ?
C7 C8 H8C . . 109.5 ?
H8A C8 H8B . . 109.5 ?
H8A C8 H8C . . 109.5 ?
H8B C8 H8C . . 109.5 ?
H9A C9 H9B . . 109.5 ?
H9A C9 H9C . . 109.5 ?
H9B C9 H9C . . 109.5 ?
C10 C9 H9A . . 109.5 ?
C10 C9 H9B . . 109.5 ?
C10 C9 H9C . . 109.5 ?
O3 C10 C9 . . 118.05(15) ?
O3 C10 C11 . . 120.25(15) ?
C11 C10 C9 . . 121.69(14) ?
C10 C11 S4 . . 120.87(12) ?
C12 C11 S4 . . 119.52(12) ?
C12 C11 C10 . . 119.34(14) ?
O4 C12 C11 . . 120.13(15) ?
O4 C12 C13 . . 115.14(14) ?
C11 C12 C13 . . 124.71(15) ?
C12 C13 H13A . . 109.5 ?
C12 C13 H13B . . 109.5 ?
C12 C13 H13C . . 109.5 ?
H13A C13 H13B . . 109.5 ?
H13A C13 H13C . . 109.5 ?
H13B C13 H13C . . 109.5 ?

loop_
_geom_bond_atom_site_label_1
_geom_bond_atom_site_label_2
_geom_bond_site_symmetry_2
_geom_bond_distance
_geom_bond_publ_flag
S1 C1 . 1.6424(17) ?
S2 C1 . 1.7389(16) ?
S2 C2 . 1.7385(16) ?
S3 C2 . 1.7679(16) ?
S3 C6 . 1.7653(16) ?
S4 C3 . 1.7608(16) ?
S4 C11 . 1.7700(16) ?
S5 C1 . 1.7225(16) ?
S5 C3 . 1.7479(16) ?
O1 C5 . 1.278(2) ?
O2 H2 . 0.8200 ?
O2 C7 . 1.287(2) ?
O3 C10 . 1.267(2) ?
O4 H4 . 0.8200 ?
O4 C12 . 1.303(2) ?
C2 C3 . 1.351(2) ?
C4 H4A . 0.9600 ?
C4 H4B . 0.9600 ?
C4 H4C . 0.9600 ?
C4 C5 . 1.491(2) ?
C5 C6 . 1.424(2) ?
C6 C7 . 1.415(2) ?
C7 C8 . 1.483(2) ?
C8 H8A . 0.9600 ?
C8 H8B . 0.9600 ?
C8 H8C . 0.9600 ?
C9 H9A . 0.9600 ?
C9 H9B . 0.9600 ?
C9 H9C . 0.9600 ?
C9 C10 . 1.495(2) ?
C10 C11 . 1.435(2) ?
C11 C12 . 1.399(2) ?
C12 C13 . 1.489(2) ?
C13 H13A . 0.9600 ?
C13 H13B . 0.9600 ?
C13 H13C . 0.9600 ?

loop_
_geom_contact_atom_site_label_1
_geom_contact_atom_site_label_2
_geom_contact_distance
_geom_contact_site_symmetry_2
_geom_contact_publ_flag
C10 O1 3.178(2) 1_545 y
C12 O4 3.180(2) 2_656 y
C13 O4 3.219(2) 2_656 y
S3 C5 3.471(2) 2_667 y
S5 S5 3.5688(6) 2_566 y

loop_
_geom_hbond_atom_site_label_D
_geom_hbond_atom_site_label_H
_geom_hbond_atom_site_label_A
_geom_hbond_site_symmetry_A
_geom_hbond_distance_DH
_geom_hbond_distance_HA
_geom_hbond_distance_DA
_geom_hbond_angle_DHA
O2 H2 O1 . 0.82 1.67 2.4228(17) 151
O4 H4 O3 . 0.82 1.69 2.4406(17) 151
C13 H13C O3 1_455 0.96 2.60 3.374(3) 138
C8 H8C O3 1_465 0.96 2.66 3.522(2) 150
C8 H8A O2 2_577 0.96 2.66 3.612(2) 170
C8 H8C O1 1_455 0.96 2.56 3.228(3) 127
C9 H9B S1 2_666 0.96 2.90 3.5184(19) 123
C13 H13B S1 2_566 0.96 2.89 3.7165(19) 144
C4 H4A S1 2_666 0.96 2.90 3.7987(19) 156

loop_
_geom_torsion_atom_site_label_1
_geom_torsion_atom_site_label_2
_geom_torsion_atom_site_label_3
_geom_torsion_atom_site_label_4
_geom_torsion_site_symmetry_1
_geom_torsion_site_symmetry_2
_geom_torsion_site_symmetry_3
_geom_torsion_site_symmetry_4
_geom_torsion
_geom_torsion_publ_flag
S2 C2 C3 S4 . . . . -176.18(8) ?
S2 C2 C3 S5 . . . . -0.54(18) ?
S3 C2 C3 S4 . . . . 3.1(2) ?
S3 C2 C3 S5 . . . . 178.72(8) ?
S3 C6 C7 O2 . . . . -178.14(12) ?
S3 C6 C7 C8 . . . . 1.0(2) ?
S4 C11 C12 O4 . . . . -173.78(12) ?
S4 C11 C12 C13 . . . . 4.5(2) ?
O1 C5 C6 S3 . . . . 179.45(12) ?
O1 C5 C6 C7 . . . . -1.1(2) ?
O3 C10 C11 S4 . . . . 176.35(12) ?
O3 C10 C11 C12 . . . . 2.3(2) ?
C1 S2 C2 S3 . . . . 179.61(9) ?
C1 S2 C2 C3 . . . . -1.09(14) ?
C1 S5 C3 S4 . . . . 177.69(10) ?
C1 S5 C3 C2 . . . . 1.89(14) ?
C2 S2 C1 S1 . . . . -178.63(10) ?
C2 S2 C1 S5 . . . . 2.31(10) ?
C2 S3 C6 C5 . . . . -84.62(14) ?
C2 S3 C6 C7 . . . . 95.98(14) ?
C3 S4 C11 C10 . . . . 80.09(14) ?
C3 S4 C11 C12 . . . . -105.92(14) ?
C3 S5 C1 S1 . . . . 178.43(11) ?
C3 S5 C1 S2 . . . . -2.54(10) ?
C4 C5 C6 S3 . . . . 0.8(2) ?
C4 C5 C6 C7 . . . . -179.82(15) ?
C5 C6 C7 O2 . . . . 2.4(2) ?
C5 C6 C7 C8 . . . . -178.41(15) ?
C6 S3 C2 S2 . . . . -6.57(11) ?
C6 S3 C2 C3 . . . . 174.19(14) ?
C9 C10 C11 S4 . . . . -2.8(2) ?
C9 C10 C11 C12 . . . . -176.84(15) ?
C10 C11 C12 O4 . . . . 0.3(2) ?
C10 C11 C12 C13 . . . . 178.60(15) ?
C11 S4 C3 S5 . . . . 63.50(11) ?
C11 S4 C3 C2 . . . . -121.05(15) ?

_cod_database_fobs_code 2243530
